data_2207441
loop_
_publ_author_name
'Shi, Jing-Min'
'Chen, Ju-Na'
'Wu, Chang-Ju'
'Liu, Lian-Dong'

_publ_section_title
;
 Tetrakis(4-nitropyridine
 <i>N</i>-oxide-\k<i>O</i>)bis(perchlorato)copper(II)
;
_journal_coeditor_code BH6043
_journal_issue 12
_journal_name_full 'Acta Crystallographica Section E'
_journal_page_first m2621
_journal_page_last m2622
_journal_paper_doi 10.1107/S1600536805036809
_journal_volume 61
_journal_year 2005
_chemical_formula_iupac '[Cu (Cl O4)2 (C5 H4 N2 O3)4]'
_chemical_formula_moiety 'C20 H16 Cl2 Cu N8 O20'
_chemical_formula_sum 'C20 H16 Cl2 Cu N8 O20'
_chemical_formula_weight 822.85
_chemical_name_systematic
;
Tetrakis(4-nitropyridine N-oxide-\kO)bis(perchlorato)copper(II)
;
_space_group_IT_number 14
_symmetry_cell_setting monoclinic
_symmetry_space_group_name_Hall '-P 2ybc'
_symmetry_space_group_name_H-M 'P 1 21/c 1'
_atom_sites_solution_hydrogens geom
_atom_sites_solution_primary direct
_atom_sites_solution_secondary difmap
_audit_creation_method SHELXL-97
_cell_angle_alpha 90.00
_cell_angle_beta 101.938(2)
_cell_angle_gamma 90.00
_cell_formula_units_Z 2
_cell_length_a 9.9557(19)
_cell_length_b 9.8964(19)
_cell_length_c 15.715(3)
_cell_measurement_reflns_used 5055
_cell_measurement_temperature 298(2)
_cell_measurement_theta_max 27.937
_cell_measurement_theta_min 2.4475
_cell_volume 1514.8(5)
_computing_cell_refinement 'SAINT (Bruker, 1997)'
_computing_data_collection 'SMART (Bruker, 1997)'
_computing_data_reduction SAINT
_computing_molecular_graphics 'SHELXTL (Bruker, 1997)'
_computing_publication_material SHELXTL
_computing_structure_refinement 'SHELXL97 (Sheldrick, 1997)'
_computing_structure_solution 'SHELXS97 (Sheldrick, 1997)'
_diffrn_ambient_temperature 298(2)
_diffrn_measured_fraction_theta_full 0.996
_diffrn_measured_fraction_theta_max 0.996
_diffrn_measurement_device_type 'Bruker SMART CCD area-detector'
_diffrn_measurement_method '\f and \w'
_diffrn_radiation_monochromator graphite
_diffrn_radiation_source 'fine-focus sealed tube'
_diffrn_radiation_type MoK\a
_diffrn_radiation_wavelength 0.71073
_diffrn_reflns_av_R_equivalents 0.0351
_diffrn_reflns_av_sigmaI/netI 0.0306
_diffrn_reflns_limit_h_max 11
_diffrn_reflns_limit_h_min -11
_diffrn_reflns_limit_k_max 9
_diffrn_reflns_limit_k_min -11
_diffrn_reflns_limit_l_max 16
_diffrn_reflns_limit_l_min -18
_diffrn_reflns_number 7546
_diffrn_reflns_theta_full 25.02
_diffrn_reflns_theta_max 25.02
_diffrn_reflns_theta_min 2.09
_diffrn_standards_decay_% 0
_diffrn_standards_interval_count 0
_diffrn_standards_interval_time 0
_diffrn_standards_number 0
_exptl_absorpt_coefficient_mu 1.001
_exptl_absorpt_correction_T_max 0.8173
_exptl_absorpt_correction_T_min 0.6451
_exptl_absorpt_correction_type multi-scan
_exptl_absorpt_process_details '(SADABS; Sheldrick, 1996)'
_exptl_crystal_colour red
_exptl_crystal_density_diffrn 1.804
_exptl_crystal_density_method 'not measured'
_exptl_crystal_description prism
_exptl_crystal_F_000 830
_exptl_crystal_size_max 0.48
_exptl_crystal_size_mid 0.26
_exptl_crystal_size_min 0.21
_refine_diff_density_max 0.760
_refine_diff_density_min -0.698
_refine_ls_extinction_coef 0.0059(15)
_refine_ls_extinction_expression Fc^*^=kFc[1+0.001xFc^2^\l^3^/sin(2\q)]^-1/4^
_refine_ls_extinction_method SHELXL97
_refine_ls_goodness_of_fit_ref 1.024
_refine_ls_hydrogen_treatment constr
_refine_ls_matrix_type full
_refine_ls_number_parameters 233
_refine_ls_number_reflns 2668
_refine_ls_number_restraints 19
_refine_ls_restrained_S_all 1.158
_refine_ls_R_factor_all 0.0479
_refine_ls_R_factor_gt 0.0429
_refine_ls_shift/su_max 0.000
_refine_ls_shift/su_mean 0.000
_refine_ls_structure_factor_coef Fsqd
_refine_ls_weighting_details 'calc w = 1/[\s^2^(Fo^2^)+(0.0777P)^2^+1.3498P] where P = (Fo^2^+2Fc^2^)/3'
_refine_ls_weighting_scheme calc
_refine_ls_wR_factor_gt 0.1248
_refine_ls_wR_factor_ref 0.1301
_reflns_number_gt 2351
_reflns_number_total 2668
_reflns_threshold_expression I>2\s(I)
_cod_data_source_file bh6043.cif
_cod_data_source_block I
_cod_depositor_comments
;
The following automatic conversions were performed:
'_symmetry_cell_setting' value 'Monoclinic' changed to 'monoclinic'
according to '/home/saulius/struct/CIF-dictionaries/cif_core.dic'
dictionary named 'cif_core.dic' version 2.4.1 from 2010-06-29.

Automatic conversion script
Id: cif_fix_enum 1527 2010-12-29 10:47:43Z saulius 

The following automatic conversions were performed:

'_symmetry_cell_setting' value 'Monoclinic' changed to 'monoclinic'
according to /home/saulius/struct/CIF-dictionaries/cif_core.dic
dictionary named 'cif_core.dic' version 2.4.1 from 2010-06-29.

Automatic conversion script
Id: cif_fix_values 1715 2011-07-08 13:25:40Z adriana 
;
_cod_original_cell_volume 1514.9(5)
_cod_original_sg_symbol_H-M 'P 21/c'
_cod_database_code 2207441
_cod_database_fobs_code 2207441

loop_
_symmetry_equiv_pos_as_xyz
'x, y, z'
'-x, y+1/2, -z+1/2'
'-x, -y, -z'
'x, -y-1/2, z-1/2'

loop_
_atom_site_label
_atom_site_fract_x
_atom_site_fract_y
_atom_site_fract_z
_atom_site_U_iso_or_equiv
_atom_site_adp_type
_atom_site_calc_flag
_atom_site_refinement_flags
_atom_site_occupancy
_atom_site_type_symbol
Cu1 0.5000 0.5000 0.5000 0.0376(2) Uani d S 1 Cu
O3 0.3397(2) 0.5710(2) 0.42541(17) 0.0478(7) Uani d . 1 O
O4 0.5520(2) 0.6832(2) 0.54039(16) 0.0442(6) Uani d . 1 O
N3 0.4546(3) 0.7778(3) 0.52353(17) 0.0349(6) Uani d . 1 N
N2 0.2422(3) 0.4911(2) 0.38203(18) 0.0357(6) Uani d . 1 N
C3 0.0321(3) 0.3499(3) 0.2897(2) 0.0385(7) Uani d . 1 C
N1 -0.0831(3) 0.2731(3) 0.2378(2) 0.0530(8) Uani d . 1 N
C6 0.4298(3) 0.8382(3) 0.4454(2) 0.0383(7) Uani d . 1 C
H1 0.4810 0.8150 0.4043 0.046 Uiso calc R 1 H
C1 0.2515(3) 0.4447(4) 0.3040(2) 0.0428(8) Uani d . 1 C
H8 0.3302 0.4611 0.2824 0.051 Uiso calc R 1 H
C7 0.3284(4) 0.9344(3) 0.4262(2) 0.0396(8) Uani d . 1 C
H3 0.3090 0.9767 0.3722 0.047 Uiso calc R 1 H
C5 0.1332(4) 0.4651(4) 0.4167(3) 0.0509(9) Uani d . 1 C
H5 0.1310 0.4959 0.4723 0.061 Uiso calc R 1 H
O2 -0.1756(3) 0.2391(4) 0.2731(3) 0.0782(10) Uani d . 1 O
N4 0.1438(4) 1.0643(4) 0.4678(3) 0.0611(10) Uani d . 1 N
O1 -0.0789(3) 0.2490(4) 0.1627(2) 0.0784(10) Uani d . 1 O
C2 0.1453(4) 0.3730(4) 0.2555(2) 0.0431(8) Uani d . 1 C
H7 0.1501 0.3407 0.2006 0.052 Uiso calc R 1 H
C4 0.0247(4) 0.3931(4) 0.3704(3) 0.0528(9) Uani d . 1 C
H6 -0.0519 0.3744 0.3937 0.063 Uiso calc R 1 H
C9 0.2852(4) 0.9065(4) 0.5691(2) 0.0508(9) Uani d . 1 C
H4 0.2372 0.9311 0.6115 0.061 Uiso calc R 1 H
O5 0.0933(4) 1.0832(4) 0.3915(3) 0.0888(12) Uani d . 1 O
C8 0.2572(4) 0.9660(4) 0.4889(2) 0.0422(8) Uani d . 1 C
O6 0.1035(4) 1.1170(4) 0.5273(3) 0.0889(11) Uani d . 1 O
C10 0.3859(4) 0.8099(4) 0.5855(2) 0.0466(8) Uani d . 1 C
H2 0.4063 0.7670 0.6393 0.056 Uiso calc R 1 H
Cl1 0.65102(10) 0.57436(10) 0.30825(6) 0.0515(3) Uani d U 1 Cl
O9 0.7733(3) 0.5690(3) 0.2753(2) 0.0698(9) Uani d . 1 O
O8 0.5488(4) 0.4970(4) 0.2493(3) 0.0979(13) Uani d U 1 O
O7 0.6077(5) 0.7080(4) 0.3117(3) 0.1012(12) Uani d U 1 O
O10 0.6690(4) 0.5110(4) 0.3908(2) 0.0819(11) Uani d U 1 O

loop_
_atom_site_aniso_label
_atom_site_aniso_U_11
_atom_site_aniso_U_22
_atom_site_aniso_U_33
_atom_site_aniso_U_12
_atom_site_aniso_U_13
_atom_site_aniso_U_23
Cu1 0.0342(4) 0.0284(4) 0.0419(4) 0.0032(2) -0.0117(2) -0.0035(2)
O3 0.0413(13) 0.0277(12) 0.0604(16) -0.0012(10) -0.0220(11) -0.0019(11)
O4 0.0378(12) 0.0314(12) 0.0549(15) 0.0053(10) -0.0103(11) -0.0063(11)
N3 0.0358(14) 0.0262(13) 0.0382(14) -0.0006(11) -0.0031(11) -0.0056(11)
N2 0.0326(14) 0.0259(14) 0.0403(15) 0.0027(10) -0.0111(12) 0.0010(10)
C3 0.0340(17) 0.0262(16) 0.0498(19) -0.0022(13) -0.0043(14) -0.0004(13)
N1 0.0433(18) 0.0353(16) 0.071(2) -0.0057(14) -0.0108(15) -0.0018(15)
C6 0.0390(17) 0.0355(17) 0.0411(18) -0.0020(14) 0.0097(14) -0.0031(14)
C1 0.0336(17) 0.045(2) 0.048(2) -0.0029(15) 0.0033(14) 0.0010(16)
C7 0.0436(18) 0.0353(18) 0.0389(17) -0.0008(14) 0.0067(14) 0.0053(14)
C5 0.049(2) 0.059(2) 0.042(2) -0.0011(19) 0.0047(16) -0.0119(18)
O2 0.0528(18) 0.072(2) 0.106(3) -0.0282(17) 0.0065(17) 0.0013(19)
N4 0.060(2) 0.050(2) 0.078(3) 0.0182(17) 0.026(2) 0.0155(18)
O1 0.074(2) 0.075(2) 0.075(2) -0.0202(18) -0.0104(17) -0.0249(18)
C2 0.0443(19) 0.0403(19) 0.0413(18) -0.0014(15) 0.0009(15) -0.0065(15)
C4 0.0414(19) 0.059(2) 0.058(2) -0.0085(18) 0.0114(17) -0.0054(19)
C9 0.066(2) 0.047(2) 0.044(2) 0.0097(19) 0.0222(18) 0.0010(16)
O5 0.089(3) 0.095(3) 0.084(3) 0.048(2) 0.022(2) 0.038(2)
C8 0.0432(19) 0.0323(16) 0.052(2) 0.0051(15) 0.0122(16) 0.0042(15)
O6 0.096(3) 0.084(2) 0.095(3) 0.040(2) 0.038(2) -0.004(2)
C10 0.066(2) 0.0401(18) 0.0328(17) 0.0021(17) 0.0075(16) 0.0040(14)
Cl1 0.0459(5) 0.0626(6) 0.0485(5) 0.0041(4) 0.0153(4) 0.0083(4)
O9 0.0573(18) 0.073(2) 0.085(2) -0.0011(16) 0.0278(16) -0.0073(17)
O8 0.077(2) 0.129(3) 0.088(2) -0.0237(19) 0.0181(19) -0.0185(19)
O7 0.119(2) 0.0799(15) 0.122(3) 0.0314(19) 0.065(2) 0.0137(19)
O10 0.099(3) 0.092(3) 0.054(2) 0.006(2) 0.0146(19) 0.0164(17)

loop_
_atom_type_symbol
_atom_type_description
_atom_type_scat_dispersion_real
_atom_type_scat_dispersion_imag
_atom_type_scat_source
C C 0.0033 0.0016 'International Tables Vol C Tables 4.2.6.8 and 6.1.1.4'
H H 0.0000 0.0000 'International Tables Vol C Tables 4.2.6.8 and 6.1.1.4'
N N 0.0061 0.0033 'International Tables Vol C Tables 4.2.6.8 and 6.1.1.4'
O O 0.0106 0.0060 'International Tables Vol C Tables 4.2.6.8 and 6.1.1.4'
Cu Cu 0.3201 1.2651 'International Tables Vol C Tables 4.2.6.8 and 6.1.1.4'
Cl Cl 0.1484 0.1585 'International Tables Vol C Tables 4.2.6.8 and 6.1.1.4'

loop_
_geom_angle_atom_site_label_1
_geom_angle_atom_site_label_2
_geom_angle_atom_site_label_3
_geom_angle_site_symmetry_1
_geom_angle_site_symmetry_3
_geom_angle
_geom_angle_publ_flag
O3 Cu1 O3 . 3_666 180.00(15) ?
O3 Cu1 O4 . 3_666 90.61(9) yes
O3 Cu1 O4 3_666 3_666 89.39(9) ?
O3 Cu1 O4 . . 89.39(9) yes
O3 Cu1 O4 3_666 . 90.61(9) ?
O4 Cu1 O4 3_666 . 180.00(14) yes
N2 O3 Cu1 . . 121.73(18) yes
N3 O4 Cu1 . . 116.96(17) yes
O4 N3 C10 . . 118.8(3) ?
O4 N3 C6 . . 118.9(3) ?
C10 N3 C6 . . 122.3(3) ?
O3 N2 C1 . . 119.8(3) ?
O3 N2 C5 . . 118.4(3) ?
C1 N2 C5 . . 121.8(3) ?
C4 C3 C2 . . 121.7(3) ?
C4 C3 N1 . . 119.6(3) ?
C2 C3 N1 . . 118.7(3) ?
O1 N1 O2 . . 124.7(3) ?
O1 N1 C3 . . 117.4(3) ?
O2 N1 C3 . . 117.8(4) ?
N3 C6 C7 . . 119.8(3) ?
N3 C6 H1 . . 120.1 ?
C7 C6 H1 . . 120.1 ?
N2 C1 C2 . . 120.0(3) ?
N2 C1 H8 . . 120.0 ?
C2 C1 H8 . . 120.0 ?
C8 C7 C6 . . 118.0(3) ?
C8 C7 H3 . . 121.0 ?
C6 C7 H3 . . 121.0 ?
N2 C5 C4 . . 120.1(3) ?
N2 C5 H5 . . 120.0 ?
C4 C5 H5 . . 120.0 ?
O6 N4 O5 . . 124.1(4) ?
O6 N4 C8 . . 118.2(4) ?
O5 N4 C8 . . 117.7(4) ?
C3 C2 C1 . . 118.3(3) ?
C3 C2 H7 . . 120.9 ?
C1 C2 H7 . . 120.9 ?
C3 C4 C5 . . 118.1(4) ?
C3 C4 H6 . . 120.9 ?
C5 C4 H6 . . 120.9 ?
C8 C9 C10 . . 118.4(3) ?
C8 C9 H4 . . 120.8 ?
C10 C9 H4 . . 120.8 ?
C7 C8 C9 . . 122.0(3) ?
C7 C8 N4 . . 118.5(3) ?
C9 C8 N4 . . 119.5(3) ?
N3 C10 C9 . . 119.5(3) ?
N3 C10 H2 . . 120.2 ?
C9 C10 H2 . . 120.2 ?
O7 Cl1 O9 . . 110.2(2) ?
O7 Cl1 O10 . . 111.4(2) ?
O9 Cl1 O10 . . 111.2(2) ?
O7 Cl1 O8 . . 110.2(3) ?
O9 Cl1 O8 . . 106.8(2) ?
O10 Cl1 O8 . . 106.9(3) ?

loop_
_geom_bond_atom_site_label_1
_geom_bond_atom_site_label_2
_geom_bond_site_symmetry_2
_geom_bond_distance
_geom_bond_publ_flag
Cu1 O3 . 1.908(2) yes
Cu1 O3 3_666 1.908(2) no
Cu1 O4 3_666 1.955(2) no
Cu1 O4 . 1.955(2) yes
O3 N2 . 1.327(3) yes
O4 N3 . 1.334(3) yes
N3 C10 . 1.339(5) ?
N3 C6 . 1.342(4) ?
N2 C1 . 1.331(5) ?
N2 C5 . 1.336(5) ?
C3 C4 . 1.354(5) ?
C3 C2 . 1.365(5) ?
C3 N1 . 1.474(4) ?
N1 O1 . 1.214(5) ?
N1 O2 . 1.216(5) ?
C6 C7 . 1.375(5) ?
C6 H1 . 0.9300 ?
C1 C2 . 1.367(5) ?
C1 H8 . 0.9300 ?
C7 C8 . 1.363(5) ?
C7 H3 . 0.9300 ?
C5 C4 . 1.371(6) ?
C5 H5 . 0.9300 ?
N4 O6 . 1.209(5) ?
N4 O5 . 1.215(5) ?
N4 C8 . 1.475(5) ?
C2 H7 . 0.9300 ?
C4 H6 . 0.9300 ?
C9 C8 . 1.366(5) ?
C9 C10 . 1.370(5) ?
C9 H4 . 0.9300 ?
C10 H2 . 0.9300 ?
Cl1 O7 . 1.396(4) ?
Cl1 O9 . 1.419(3) ?
Cl1 O10 . 1.419(3) ?
Cl1 O8 . 1.445(4) ?

loop_
_geom_torsion_atom_site_label_1
_geom_torsion_atom_site_label_2
_geom_torsion_atom_site_label_3
_geom_torsion_atom_site_label_4
_geom_torsion_site_symmetry_1
_geom_torsion
O4 Cu1 O3 N2 3_666 8.0(3)
O4 Cu1 O3 N2 . -172.0(3)
O3 Cu1 O4 N3 . 16.0(2)
O3 Cu1 O4 N3 3_666 -164.0(2)
Cu1 O4 N3 C10 . 97.1(3)
Cu1 O4 N3 C6 . -83.4(3)
Cu1 O3 N2 C1 . -87.7(3)
Cu1 O3 N2 C5 . 95.8(3)
C4 C3 N1 O1 . 172.2(4)
C2 C3 N1 O1 . -9.2(5)
C4 C3 N1 O2 . -7.3(5)
C2 C3 N1 O2 . 171.2(3)
O4 N3 C6 C7 . 179.0(3)
C10 N3 C6 C7 . -1.6(5)
O3 N2 C1 C2 . -173.8(3)
C5 N2 C1 C2 . 2.7(5)
N3 C6 C7 C8 . 0.7(5)
O3 N2 C5 C4 . 174.1(3)
C1 N2 C5 C4 . -2.4(6)
C4 C3 C2 C1 . -1.7(5)
N1 C3 C2 C1 . 179.8(3)
N2 C1 C2 C3 . -0.6(5)
C2 C3 C4 C5 . 2.0(6)
N1 C3 C4 C5 . -179.6(3)
N2 C5 C4 C3 . 0.1(6)
C6 C7 C8 C9 . 1.0(6)
C6 C7 C8 N4 . -177.2(3)
C10 C9 C8 C7 . -1.7(6)
C10 C9 C8 N4 . 176.4(4)
O6 N4 C8 C7 . -162.1(4)
O5 N4 C8 C7 . 20.7(6)
O6 N4 C8 C9 . 19.7(6)
O5 N4 C8 C9 . -157.4(4)
O4 N3 C10 C9 . -179.8(3)
C6 N3 C10 C9 . 0.8(5)
C8 C9 C10 N3 . 0.8(6)
